data_7024864
loop_
_publ_author_name
'Fankel, Stefan'
'Helten, Holger'
'von Frantzius, Gerd'
'Schnakenburg, Gregor'
'Daniels, J\"org'
'Chu, Victoria'
'M\"uller, Christina'
'Streubel, Rainer'

_publ_section_title
;
 Novel access to azaphosphiridine complexes and first applications using
 Br\/onsted acid-induced ring expansion reactions.
;
_journal_issue 14
_journal_name_full 'Dalton transactions (Cambridge, England : 2003)'
_journal_page_first 3472
_journal_page_last 3481
_journal_paper_doi 10.1039/b922166b
_journal_volume 39
_journal_year 2010
_chemical_formula_moiety 'C23 H34 N3 O5 P Si2 W'
_chemical_formula_sum 'C23 H34 N3 O5 P Si2 W'
_chemical_formula_weight 703.53
_chemical_name_systematic
;
?
;
_space_group_IT_number 2
_symmetry_cell_setting triclinic
_symmetry_space_group_name_Hall '-P 1'
_symmetry_space_group_name_H-M 'P -1'
_atom_sites_solution_hydrogens geom
_atom_sites_solution_primary direct
_atom_sites_solution_secondary difmap
_cell_angle_alpha 86.801(2)
_cell_angle_beta 87.041(3)
_cell_angle_gamma 66.682(3)
_cell_formula_units_Z 2
_cell_length_a 9.8089(4)
_cell_length_b 10.0809(5)
_cell_length_c 16.4987(9)
_cell_measurement_temperature 123(2)
_cell_volume 1495.07(13)
_computing_cell_refinement 'HKL Scalepack (Otwinowski & Minor 1997)'
_computing_data_collection 'HKL Denzo and Scalepack (Otwinowski & Minor 1997)'
_computing_data_reduction 'HKL Denzo and Scalepack (Otwinowski & Minor 1997)'
_computing_molecular_graphics 'DIAMOND (Brandenburg, 1999)'
_computing_publication_material 'SHELXL97 (Sheldrick, 1997)'
_computing_structure_refinement 'SHELXL-97 (Sheldrick, 1997)'
_computing_structure_solution 'SHELXS-97 (Sheldrick, 1990)'
_diffrn_ambient_temperature 123(2)
_diffrn_detector_area_resol_mean 9
_diffrn_measured_fraction_theta_full 0.969
_diffrn_measured_fraction_theta_max 0.969
_diffrn_measurement_device_type KappaCCD
_diffrn_measurement_method 'CCD rotation images, thick slices'
_diffrn_radiation_monochromator graphite
_diffrn_radiation_source 'fine-focus sealed tube'
_diffrn_radiation_type MoK\a
_diffrn_radiation_wavelength 0.71073
_diffrn_reflns_av_R_equivalents 0.0587
_diffrn_reflns_av_sigmaI/netI 0.0861
_diffrn_reflns_limit_h_max 13
_diffrn_reflns_limit_h_min -13
_diffrn_reflns_limit_k_max 13
_diffrn_reflns_limit_k_min -14
_diffrn_reflns_limit_l_max 13
_diffrn_reflns_limit_l_min -23
_diffrn_reflns_number 17963
_diffrn_reflns_theta_full 30.00
_diffrn_reflns_theta_max 30.00
_diffrn_reflns_theta_min 2.82
_exptl_absorpt_coefficient_mu 4.032
_exptl_absorpt_correction_T_max 0.61286
_exptl_absorpt_correction_T_min 0.40853
_exptl_absorpt_correction_type multi-scan
_exptl_crystal_density_diffrn 1.563
_exptl_crystal_density_method 'not measured'
_exptl_crystal_F_000 700
_exptl_crystal_size_max 0.32
_exptl_crystal_size_mid 0.24
_exptl_crystal_size_min 0.12
_refine_diff_density_max 1.501
_refine_diff_density_min -1.330
_refine_diff_density_rms 0.141
_refine_ls_extinction_method none
_refine_ls_goodness_of_fit_ref 0.839
_refine_ls_hydrogen_treatment constr
_refine_ls_matrix_type full
_refine_ls_number_parameters 325
_refine_ls_number_reflns 8457
_refine_ls_number_restraints 0
_refine_ls_restrained_S_all 0.839
_refine_ls_R_factor_all 0.0471
_refine_ls_R_factor_gt 0.0319
_refine_ls_shift/su_max 0.002
_refine_ls_shift/su_mean 0.000
_refine_ls_structure_factor_coef Fsqd
_refine_ls_weighting_details 'calc w=1/[\s^2^(Fo^2^)+(0.0000P)^2^+0.0000P] where P=(Fo^2^+2Fc^2^)/3'
_refine_ls_weighting_scheme calc
_refine_ls_wR_factor_gt 0.0527
_refine_ls_wR_factor_ref 0.0561
_reflns_number_gt 6849
_reflns_number_total 8457
_reflns_threshold_expression >2sigma(I)
_cod_data_source_file b922166b.txt
_cod_data_source_block greg324
_cod_depositor_comments
;
The following automatic conversions were performed:

'_symmetry_cell_setting' value 'Triclinic' changed to 'triclinic'
according to /home/saulius/struct/CIF-dictionaries/cif_core.dic
dictionary named 'cif_core.dic' version 2.4.2 from
2011-04-26.

'_exptl_absorpt_correction_type' value 'Multi-Scan'
changed to 'multi-scan' according to
/home/saulius/struct/CIF-dictionaries/cif_core.dic dictionary named
'cif_core.dic' version 2.4.2 from 2011-04-26.

Automatic conversion script
Id: cif_fix_values 1891 2012-01-12 08:04:46Z andrius 
;
_cod_database_code 7024864

loop_
_symmetry_equiv_pos_as_xyz
'x, y, z'
'-x, -y, -z'

loop_
_atom_site_label
_atom_site_type_symbol
_atom_site_fract_x
_atom_site_fract_y
_atom_site_fract_z
_atom_site_U_iso_or_equiv
_atom_site_adp_type
_atom_site_occupancy
_atom_site_symmetry_multiplicity
_atom_site_calc_flag
_atom_site_refinement_flags
C1 C 1.2701(3) 0.6205(3) 0.74423(18) 0.0177(7) Uani 1 1 d .
H1A H 1.3583 0.5776 0.7066 0.021 Uiso 1 1 calc R
C2 C 1.2399(3) 0.5516(3) 0.88177(19) 0.0188(7) Uani 1 1 d .
C3 C 1.2826(3) 0.3202(3) 0.71836(19) 0.0187(7) Uani 1 1 d .
H3A H 1.2101 0.2839 0.6978 0.022 Uiso 1 1 calc R
C4 C 1.1820(3) 0.7765(3) 0.7188(2) 0.0194(7) Uani 1 1 d .
C5 C 1.0709(3) 0.8657(3) 0.7710(2) 0.0246(7) Uani 1 1 d .
H5A H 1.0524 0.8280 0.8225 0.030 Uiso 1 1 calc R
C6 C 0.9874(3) 1.0088(4) 0.7484(2) 0.0308(8) Uani 1 1 d .
H6A H 0.9112 1.0681 0.7841 0.037 Uiso 1 1 calc R
C7 C 1.0148(4) 1.0647(4) 0.6743(2) 0.0340(9) Uani 1 1 d .
H7A H 0.9571 1.1625 0.6587 0.041 Uiso 1 1 calc R
C8 C 1.1252(3) 0.9795(4) 0.6229(2) 0.0327(9) Uani 1 1 d .
H8A H 1.1446 1.0188 0.5721 0.039 Uiso 1 1 calc R
C9 C 1.2096(3) 0.8349(4) 0.6450(2) 0.0258(8) Uani 1 1 d .
H9A H 1.2861 0.7766 0.6091 0.031 Uiso 1 1 calc R
C10 C 1.2401(4) 0.6971(4) 0.9953(2) 0.0375(9) Uani 1 1 d .
H10A H 1.1360 0.7467 1.0132 0.056 Uiso 1 1 calc R
H10B H 1.2650 0.7563 0.9528 0.056 Uiso 1 1 calc R
H10C H 1.3043 0.6820 1.0415 0.056 Uiso 1 1 calc R
C11 C 1.2051(3) 0.4721(4) 1.0185(2) 0.0295(8) Uani 1 1 d .
H11A H 1.2252 0.3784 0.9954 0.044 Uiso 1 1 calc R
H11B H 1.0977 0.5245 1.0268 0.044 Uiso 1 1 calc R
H11C H 1.2535 0.4567 1.0707 0.044 Uiso 1 1 calc R
C12 C 1.4776(4) 0.0009(4) 0.7552(2) 0.0397(10) Uani 1 1 d .
H12A H 1.5598 0.0062 0.7207 0.059 Uiso 1 1 calc R
H12B H 1.4105 -0.0226 0.7223 0.059 Uiso 1 1 calc R
H12C H 1.5171 -0.0743 0.7981 0.059 Uiso 1 1 calc R
C13 C 1.5080(3) 0.2208(4) 0.8623(2) 0.0323(9) Uani 1 1 d .
H13A H 1.4531 0.2990 0.8990 0.048 Uiso 1 1 calc R
H13B H 1.5726 0.2509 0.8251 0.048 Uiso 1 1 calc R
H13C H 1.5686 0.1344 0.8942 0.048 Uiso 1 1 calc R
C14 C 1.2294(4) 0.1508(4) 0.8714(2) 0.0344(9) Uani 1 1 d .
H14A H 1.1728 0.1100 0.8411 0.052 Uiso 1 1 calc R
H14B H 1.1621 0.2436 0.8928 0.052 Uiso 1 1 calc R
H14C H 1.2779 0.0839 0.9165 0.052 Uiso 1 1 calc R
C15 C 1.5942(3) 0.2959(4) 0.6489(2) 0.0375(10) Uani 1 1 d .
H15A H 1.6427 0.2057 0.6809 0.056 Uiso 1 1 calc R
H15B H 1.5874 0.3779 0.6805 0.056 Uiso 1 1 calc R
H15C H 1.6526 0.2938 0.5986 0.056 Uiso 1 1 calc R
C16 C 1.4203(4) 0.1591(4) 0.5614(2) 0.0418(10) Uani 1 1 d .
H16A H 1.3215 0.1703 0.5453 0.063 Uiso 1 1 calc R
H16B H 1.4655 0.0687 0.5937 0.063 Uiso 1 1 calc R
H16C H 1.4829 0.1568 0.5128 0.063 Uiso 1 1 calc R
C17 C 1.3187(3) 0.4809(4) 0.5560(2) 0.0304(8) Uani 1 1 d .
H17A H 1.2193 0.5404 0.5774 0.046 Uiso 1 1 calc R
H17B H 1.3115 0.4523 0.5011 0.046 Uiso 1 1 calc R
H17C H 1.3813 0.5365 0.5542 0.046 Uiso 1 1 calc R
C18 C 1.4542(3) 0.6227(4) 0.8440(2) 0.0340(9) Uani 1 1 d .
H18A H 1.4376 0.7252 0.8388 0.051 Uiso 1 1 calc R
H18B H 1.5326 0.5682 0.8050 0.051 Uiso 1 1 calc R
H18C H 1.4846 0.5859 0.8993 0.051 Uiso 1 1 calc R
C19 C 0.6899(3) 0.6432(3) 0.66476(19) 0.0196(7) Uani 1 1 d .
C20 C 0.8312(3) 0.7170(3) 0.7969(2) 0.0206(7) Uani 1 1 d .
C21 C 0.8750(3) 0.4269(3) 0.76921(19) 0.0201(7) Uani 1 1 d .
C22 C 0.9755(3) 0.4488(3) 0.6067(2) 0.0196(7) Uani 1 1 d .
C23 C 0.8965(3) 0.7596(3) 0.6254(2) 0.0210(7) Uani 1 1 d .
N1 N 1.3177(3) 0.6060(3) 0.82767(16) 0.0201(6) Uani 1 1 d .
N2 N 1.1516(2) 0.4969(3) 0.85522(15) 0.0174(6) Uani 1 1 d .
N3 N 1.2627(3) 0.5561(3) 0.96305(16) 0.0242(6) Uani 1 1 d .
O1 O 0.5707(2) 0.6725(3) 0.64428(14) 0.0316(6) Uani 1 1 d .
O2 O 0.7943(2) 0.7860(3) 0.85329(14) 0.0307(6) Uani 1 1 d .
O3 O 0.8519(2) 0.3387(2) 0.80801(14) 0.0310(6) Uani 1 1 d .
O4 O 1.0183(2) 0.3669(2) 0.55670(14) 0.0291(6) Uani 1 1 d .
O5 O 0.8810(2) 0.8580(3) 0.58313(15) 0.0343(6) Uani 1 1 d .
P P 1.15790(8) 0.50168(9) 0.75198(5) 0.01566(17) Uani 1 1 d .
Si1 Si 1.37346(9) 0.17903(10) 0.80231(6) 0.0257(2) Uani 1 1 d .
Si2 Si 1.40322(9) 0.31511(10) 0.62365(6) 0.0244(2) Uani 1 1 d .
W W 0.898163(12) 0.587704(14) 0.699294(8) 0.01623(4) Uani 1 1 d .

loop_
_atom_site_aniso_label
_atom_site_aniso_U_11
_atom_site_aniso_U_22
_atom_site_aniso_U_33
_atom_site_aniso_U_23
_atom_site_aniso_U_13
_atom_site_aniso_U_12
C1 0.0175(14) 0.0248(18) 0.0147(16) 0.0002(14) -0.0025(12) -0.0122(13)
C2 0.0192(15) 0.0165(17) 0.0187(17) 0.0027(13) -0.0051(12) -0.0047(13)
C3 0.0173(14) 0.0185(17) 0.0212(18) -0.0026(14) -0.0036(12) -0.0073(12)
C4 0.0162(15) 0.0186(17) 0.0258(19) 0.0032(14) -0.0075(13) -0.0092(13)
C5 0.0278(17) 0.0210(19) 0.029(2) -0.0013(15) -0.0014(14) -0.0134(14)
C6 0.0280(18) 0.023(2) 0.042(2) -0.0086(17) -0.0015(16) -0.0089(15)
C7 0.0315(19) 0.022(2) 0.049(3) 0.0052(18) -0.0116(18) -0.0115(16)
C8 0.0336(19) 0.037(2) 0.035(2) 0.0177(18) -0.0136(16) -0.0237(17)
C9 0.0211(16) 0.031(2) 0.028(2) 0.0015(16) -0.0023(14) -0.0133(15)
C10 0.055(2) 0.044(3) 0.023(2) -0.0056(18) -0.0021(17) -0.029(2)
C11 0.0349(19) 0.047(2) 0.0157(18) 0.0045(16) -0.0049(14) -0.0259(17)
C12 0.038(2) 0.021(2) 0.055(3) -0.0029(19) -0.0144(19) -0.0045(16)
C13 0.0278(18) 0.031(2) 0.036(2) 0.0025(17) -0.0138(16) -0.0093(15)
C14 0.042(2) 0.035(2) 0.032(2) 0.0108(18) -0.0126(17) -0.0217(17)
C15 0.0215(17) 0.045(2) 0.044(3) -0.001(2) -0.0001(16) -0.0114(16)
C16 0.047(2) 0.040(3) 0.037(2) -0.016(2) 0.0062(18) -0.0158(19)
C17 0.0316(18) 0.039(2) 0.0165(18) -0.0049(16) 0.0062(14) -0.0096(16)
C18 0.0310(19) 0.051(3) 0.029(2) 0.0049(19) -0.0083(16) -0.0265(18)
C19 0.0221(16) 0.0203(18) 0.0172(17) -0.0003(14) 0.0018(13) -0.0094(13)
C20 0.0158(15) 0.0204(18) 0.0235(19) 0.0021(15) -0.0015(13) -0.0052(13)
C21 0.0162(15) 0.0239(19) 0.0186(18) -0.0058(14) 0.0011(12) -0.0058(13)
C22 0.0173(15) 0.0204(18) 0.0215(18) 0.0049(15) -0.0045(13) -0.0083(13)
C23 0.0166(15) 0.0249(19) 0.0227(19) -0.0049(15) -0.0062(13) -0.0084(13)
N1 0.0187(13) 0.0302(16) 0.0165(14) 0.0013(12) -0.0052(10) -0.0147(11)
N2 0.0166(12) 0.0219(15) 0.0148(14) -0.0002(11) -0.0037(10) -0.0085(11)
N3 0.0305(15) 0.0321(18) 0.0149(15) 0.0018(13) -0.0055(12) -0.0176(13)
O1 0.0201(11) 0.0456(16) 0.0280(15) -0.0008(12) -0.0049(10) -0.0114(11)
O2 0.0334(13) 0.0313(15) 0.0242(14) -0.0071(12) 0.0025(11) -0.0091(11)
O3 0.0425(14) 0.0261(14) 0.0258(14) -0.0007(11) 0.0081(11) -0.0162(11)
O4 0.0382(13) 0.0273(14) 0.0200(14) -0.0074(11) 0.0016(11) -0.0106(11)
O5 0.0434(14) 0.0316(15) 0.0327(16) 0.0114(12) -0.0130(12) -0.0200(12)
P 0.0166(4) 0.0172(4) 0.0140(4) 0.0003(3) -0.0017(3) -0.0075(3)
Si1 0.0246(5) 0.0205(5) 0.0315(6) 0.0032(4) -0.0110(4) -0.0078(4)
Si2 0.0194(4) 0.0273(6) 0.0246(5) -0.0069(4) 0.0016(4) -0.0067(4)
W 0.01471(6) 0.01997(7) 0.01382(6) -0.00032(5) -0.00120(4) -0.00657(5)

loop_
_atom_type_symbol
_atom_type_description
_atom_type_scat_dispersion_real
_atom_type_scat_dispersion_imag
_atom_type_scat_source
C C 0.0033 0.0016 'International Tables Vol C Tables 4.2.6.8 and 6.1.1.4'
H H 0.0000 0.0000 'International Tables Vol C Tables 4.2.6.8 and 6.1.1.4'
N N 0.0061 0.0033 'International Tables Vol C Tables 4.2.6.8 and 6.1.1.4'
O O 0.0106 0.0060 'International Tables Vol C Tables 4.2.6.8 and 6.1.1.4'
P P 0.1023 0.0942 'International Tables Vol C Tables 4.2.6.8 and 6.1.1.4'
Si Si 0.0817 0.0704 'International Tables Vol C Tables 4.2.6.8 and 6.1.1.4'
W W -0.8490 6.8722 'International Tables Vol C Tables 4.2.6.8 and 6.1.1.4'

loop_
_geom_angle_atom_site_label_1
_geom_angle_atom_site_label_2
_geom_angle_atom_site_label_3
_geom_angle
N1 C1 C4 111.8(3)
N1 C1 P 100.1(2)
C4 C1 P 114.57(19)
N1 C1 H1A 110.0
C4 C1 H1A 110.0
P C1 H1A 110.0
N2 C2 N1 119.9(3)
N2 C2 N3 123.1(3)
N1 C2 N3 117.0(3)
P C3 Si2 116.22(16)
P C3 Si1 116.14(16)
Si2 C3 Si1 115.98(14)
P C3 H3A 101.5
Si2 C3 H3A 101.5
Si1 C3 H3A 101.5
C9 C4 C5 118.6(3)
C9 C4 C1 121.7(3)
C5 C4 C1 119.7(3)
C6 C5 C4 120.7(3)
C6 C5 H5A 119.6
C4 C5 H5A 119.6
C7 C6 C5 120.0(3)
C7 C6 H6A 120.0
C5 C6 H6A 120.0
C8 C7 C6 120.1(3)
C8 C7 H7A 120.0
C6 C7 H7A 120.0
C7 C8 C9 120.3(3)
C7 C8 H8A 119.8
C9 C8 H8A 119.8
C4 C9 C8 120.3(3)
C4 C9 H9A 119.9
C8 C9 H9A 119.9
N3 C10 H10A 109.5
N3 C10 H10B 109.5
H10A C10 H10B 109.5
N3 C10 H10C 109.5
H10A C10 H10C 109.5
H10B C10 H10C 109.5
N3 C11 H11A 109.5
N3 C11 H11B 109.5
H11A C11 H11B 109.5
N3 C11 H11C 109.5
H11A C11 H11C 109.5
H11B C11 H11C 109.5
Si1 C12 H12A 109.5
Si1 C12 H12B 109.5
H12A C12 H12B 109.5
Si1 C12 H12C 109.5
H12A C12 H12C 109.5
H12B C12 H12C 109.5
Si1 C13 H13A 109.5
Si1 C13 H13B 109.5
H13A C13 H13B 109.5
Si1 C13 H13C 109.5
H13A C13 H13C 109.5
H13B C13 H13C 109.5
Si1 C14 H14A 109.5
Si1 C14 H14B 109.5
H14A C14 H14B 109.5
Si1 C14 H14C 109.5
H14A C14 H14C 109.5
H14B C14 H14C 109.5
Si2 C15 H15A 109.5
Si2 C15 H15B 109.5
H15A C15 H15B 109.5
Si2 C15 H15C 109.5
H15A C15 H15C 109.5
H15B C15 H15C 109.5
Si2 C16 H16A 109.5
Si2 C16 H16B 109.5
H16A C16 H16B 109.5
Si2 C16 H16C 109.5
H16A C16 H16C 109.5
H16B C16 H16C 109.5
Si2 C17 H17A 109.5
Si2 C17 H17B 109.5
H17A C17 H17B 109.5
Si2 C17 H17C 109.5
H17A C17 H17C 109.5
H17B C17 H17C 109.5
N1 C18 H18A 109.5
N1 C18 H18B 109.5
H18A C18 H18B 109.5
N1 C18 H18C 109.5
H18A C18 H18C 109.5
H18B C18 H18C 109.5
O1 C19 W 178.6(3)
O2 C20 W 177.9(3)
O3 C21 W 175.5(3)
O4 C22 W 177.4(3)
O5 C23 W 173.1(2)
C2 N1 C18 125.6(3)
C2 N1 C1 114.0(2)
C18 N1 C1 119.3(3)
C2 N2 P 110.1(2)
C2 N3 C11 116.3(3)
C2 N3 C10 117.8(3)
C11 N3 C10 112.3(3)
N2 P C3 108.04(13)
N2 P C1 93.22(13)
C3 P C1 107.32(13)
N2 P W 110.05(8)
C3 P W 113.64(10)
C1 P W 122.17(10)
C12 Si1 C14 105.14(17)
C12 Si1 C13 107.65(15)
C14 Si1 C13 110.43(16)
C12 Si1 C3 108.66(16)
C14 Si1 C3 110.68(14)
C13 Si1 C3 113.84(15)
C15 Si2 C16 108.43(16)
C15 Si2 C17 108.50(16)
C16 Si2 C17 105.83(17)
C15 Si2 C3 112.06(15)
C16 Si2 C3 109.80(16)
C17 Si2 C3 111.98(13)
C19 W C21 88.11(12)
C19 W C22 90.36(12)
C21 W C22 88.82(12)
C19 W C20 92.62(12)
C21 W C20 88.91(12)
C22 W C20 176.19(12)
C19 W C23 85.42(12)
C21 W C23 173.48(11)
C22 W C23 92.01(12)
C20 W C23 90.59(13)
C19 W P 174.93(9)
C21 W P 86.86(8)
C22 W P 90.18(8)
C20 W P 86.64(8)
C23 W P 99.61(8)

loop_
_geom_bond_atom_site_label_1
_geom_bond_atom_site_label_2
_geom_bond_distance
C1 N1 1.458(4)
C1 C4 1.511(4)
C1 P 1.917(3)
C1 H1A 1.0000
C2 N2 1.300(4)
C2 N1 1.373(4)
C2 N3 1.377(4)
C3 P 1.850(3)
C3 Si2 1.901(3)
C3 Si1 1.908(3)
C3 H3A 1.0000
C4 C9 1.383(4)
C4 C5 1.397(4)
C5 C6 1.387(4)
C5 H5A 0.9500
C6 C7 1.377(5)
C6 H6A 0.9500
C7 C8 1.371(5)
C7 H7A 0.9500
C8 C9 1.400(4)
C8 H8A 0.9500
C9 H9A 0.9500
C10 N3 1.476(4)
C10 H10A 0.9800
C10 H10B 0.9800
C10 H10C 0.9800
C11 N3 1.453(4)
C11 H11A 0.9800
C11 H11B 0.9800
C11 H11C 0.9800
C12 Si1 1.869(3)
C12 H12A 0.9800
C12 H12B 0.9800
C12 H12C 0.9800
C13 Si1 1.876(3)
C13 H13A 0.9800
C13 H13B 0.9800
C13 H13C 0.9800
C14 Si1 1.869(3)
C14 H14A 0.9800
C14 H14B 0.9800
C14 H14C 0.9800
C15 Si2 1.872(3)
C15 H15A 0.9800
C15 H15B 0.9800
C15 H15C 0.9800
C16 Si2 1.873(4)
C16 H16A 0.9800
C16 H16B 0.9800
C16 H16C 0.9800
C17 Si2 1.875(3)
C17 H17A 0.9800
C17 H17B 0.9800
C17 H17C 0.9800
C18 N1 1.455(3)
C18 H18A 0.9800
C18 H18B 0.9800
C18 H18C 0.9800
C19 O1 1.152(3)
C19 W 1.998(3)
C20 O2 1.148(4)
C20 W 2.042(3)
C21 O3 1.155(4)
C21 W 2.016(3)
C22 O4 1.142(4)
C22 W 2.037(3)
C23 O5 1.144(4)
C23 W 2.057(3)
N2 P 1.700(3)
P W 2.5286(7)

loop_
_geom_torsion_atom_site_label_1
_geom_torsion_atom_site_label_2
_geom_torsion_atom_site_label_3
_geom_torsion_atom_site_label_4
_geom_torsion
N1 C1 C4 C9 133.9(3)
P C1 C4 C9 -113.2(3)
N1 C1 C4 C5 -45.3(4)
P C1 C4 C5 67.7(3)
C9 C4 C5 C6 1.7(5)
C1 C4 C5 C6 -179.2(3)
C4 C5 C6 C7 -0.8(5)
C5 C6 C7 C8 -0.4(5)
C6 C7 C8 C9 0.7(5)
C5 C4 C9 C8 -1.4(5)
C1 C4 C9 C8 179.5(3)
C7 C8 C9 C4 0.2(5)
N2 C2 N1 C18 -157.0(3)
N3 C2 N1 C18 21.8(5)
N2 C2 N1 C1 11.0(4)
N3 C2 N1 C1 -170.1(3)
C4 C1 N1 C2 105.9(3)
P C1 N1 C2 -15.8(3)
C4 C1 N1 C18 -85.2(3)
P C1 N1 C18 153.1(2)
N1 C2 N2 P 1.8(3)
N3 C2 N2 P -177.0(2)
N2 C2 N3 C11 11.3(4)
N1 C2 N3 C11 -167.5(3)
N2 C2 N3 C10 -126.5(3)
N1 C2 N3 C10 54.7(4)
C2 N2 P C3 99.5(2)
C2 N2 P C1 -9.9(2)
C2 N2 P W -135.90(18)
Si2 C3 P N2 -143.06(15)
Si1 C3 P N2 -1.3(2)
Si2 C3 P C1 -43.66(19)
Si1 C3 P C1 98.13(18)
Si2 C3 P W 94.52(15)
Si1 C3 P W -123.69(13)
N1 C1 P N2 14.25(19)
C4 C1 P N2 -105.5(2)
N1 C1 P C3 -95.8(2)
C4 C1 P C3 144.5(2)
N1 C1 P W 130.41(15)
C4 C1 P W 10.6(3)
P C3 Si1 C12 174.17(17)
Si2 C3 Si1 C12 -43.9(2)
P C3 Si1 C14 59.2(2)
Si2 C3 Si1 C14 -158.92(17)
P C3 Si1 C13 -65.9(2)
Si2 C3 Si1 C13 76.0(2)
P C3 Si2 C15 96.51(19)
Si1 C3 Si2 C15 -45.3(2)
P C3 Si2 C16 -142.93(18)
Si1 C3 Si2 C16 75.2(2)
P C3 Si2 C17 -25.7(2)
Si1 C3 Si2 C17 -167.53(16)
O1 C19 W C21 -58(12)
O1 C19 W C22 31(12)
O1 C19 W C20 -147(12)
O1 C19 W C23 123(12)
O1 C19 W P -65(12)
O3 C21 W C19 -8(4)
O3 C21 W C22 -98(4)
O3 C21 W C20 85(4)
O3 C21 W C23 -1(4)
O3 C21 W P 172(4)
O4 C22 W C19 -91(6)
O4 C22 W C21 -3(6)
O4 C22 W C20 51(6)
O4 C22 W C23 -176(100)
O4 C22 W P 84(6)
O2 C20 W C19 104(7)
O2 C20 W C21 16(7)
O2 C20 W C22 -37(8)
O2 C20 W C23 -170(7)
O2 C20 W P -71(7)
O5 C23 W C19 4(2)
O5 C23 W C21 -3(3)
O5 C23 W C22 94(2)
O5 C23 W C20 -89(2)
O5 C23 W P -175(2)
N2 P W C19 -47.4(10)
C3 P W C19 73.9(10)
C1 P W C19 -154.9(10)
N2 P W C21 -54.74(13)
C3 P W C21 66.57(14)
C1 P W C21 -162.20(14)
N2 P W C22 -143.54(13)
C3 P W C22 -22.24(14)
C1 P W C22 109.00(14)
N2 P W C20 34.36(13)
C3 P W C20 155.66(14)
C1 P W C20 -73.10(15)
N2 P W C23 124.39(13)
C3 P W C23 -114.31(14)
C1 P W C23 16.93(15)
